data_2008653
loop_
_publ_author_name
'Puviarasan, K.'
'Govindasamy, L.'
'Shanmuga Sundara Raj, S.'
'Velmurugan, D.'
'Jayanthi, G.'
'Hoong-Kun Fun'

_publ_section_title
;
 3-Cyclopropyl-1,2,4-triazolo[3,4-<i>b</i>]benzothiazole monohydrate
;
_journal_issue 7
_journal_name_full 'Acta Crystallographica Section C'
_journal_page_first 1119
_journal_page_last 1121
_journal_paper_doi 10.1107/S0108270199004448
_journal_volume 55
_journal_year 1999
_chemical_formula_moiety 'C11 H9 N3 S , H2 O'
_chemical_formula_sum 'C11 H11 N3 O S'
_chemical_formula_weight 233.29
_chemical_name_systematic
;
 ?
;
_space_group_IT_number 2
_symmetry_cell_setting triclinic
_symmetry_space_group_name_Hall '-P 1'
_symmetry_space_group_name_H-M 'P -1'
_audit_creation_method SHELXL-97
_cell_angle_alpha 109.3420(10)
_cell_angle_beta 99.9800(10)
_cell_angle_gamma 98.5930(10)
_cell_formula_units_Z 4
_cell_length_a 7.5453(3)
_cell_length_b 12.0114(5)
_cell_length_c 13.5984(5)
_cell_measurement_reflns_used 6711
_cell_measurement_temperature 293(2)
_cell_measurement_theta_max 33.18
_cell_measurement_theta_min 1.45
_cell_volume 1116.54(8)
_computing_cell_refinement 'SAINT (Siemens, 1996)'
_computing_data_collection 'SMART (Siemens, 1996)'
_computing_data_reduction SAINT
_computing_molecular_graphics 'ZORTEP (Zsolnai, 1997)'
_computing_publication_material 'SHELXL97 and PARST (Nardelli, 1983, 1995)'
_computing_structure_refinement 'SHELXL97 (Sheldrick, 1997)'
_computing_structure_solution 'SHELXS97 (Sheldrick, 1990)'
_diffrn_ambient_temperature 293(2)
_diffrn_measured_fraction_theta_full 0.961
_diffrn_measured_fraction_theta_max 0.961
_diffrn_measurement_device_type
;
Siemens SMART CCD area detector diffractometer
;
_diffrn_measurement_method '\w scans'
_diffrn_radiation_monochromator graphite
_diffrn_radiation_source 'fine-focus sealed tube'
_diffrn_radiation_type MoK\a
_diffrn_radiation_wavelength 0.71073
_diffrn_reflns_av_R_equivalents 0.0122
_diffrn_reflns_av_sigmaI/netI 0.0241
_diffrn_reflns_limit_h_max 7
_diffrn_reflns_limit_h_min -9
_diffrn_reflns_limit_k_max 14
_diffrn_reflns_limit_k_min -15
_diffrn_reflns_limit_l_max 17
_diffrn_reflns_limit_l_min -16
_diffrn_reflns_number 6711
_diffrn_reflns_theta_full 26.50
_diffrn_reflns_theta_max 26.50
_diffrn_reflns_theta_min 2.90
_diffrn_standards_decay_% \<1
_exptl_absorpt_coefficient_mu 0.271
_exptl_absorpt_correction_T_max 0.931
_exptl_absorpt_correction_T_min 0.769
_exptl_absorpt_correction_type 'empirical (SADABS; Sheldrick, 1996)'
_exptl_crystal_colour colourless
_exptl_crystal_density_diffrn 1.388
_exptl_crystal_density_method 'not measured'
_exptl_crystal_description parallelepiped
_exptl_crystal_F_000 488
_exptl_crystal_size_max 0.68
_exptl_crystal_size_mid 0.64
_exptl_crystal_size_min 0.44
_refine_diff_density_max 0.268
_refine_diff_density_min -0.326
_refine_ls_extinction_method none
_refine_ls_goodness_of_fit_ref 1.052
_refine_ls_hydrogen_treatment constr
_refine_ls_matrix_type full
_refine_ls_number_parameters 305
_refine_ls_number_reflns 4458
_refine_ls_number_restraints 0
_refine_ls_restrained_S_all 1.052
_refine_ls_R_factor_all 0.0421
_refine_ls_R_factor_gt 0.0362
_refine_ls_shift/su_max 0.000
_refine_ls_shift/su_mean 0.000
_refine_ls_structure_factor_coef Fsqd
_refine_ls_weighting_details 'w = 1/[\s^2^(Fo^2^)+(0.0532P)^2^+0.2685P] where P=(Fo^2^+2Fc^2^)/3'
_refine_ls_weighting_scheme calc
_refine_ls_wR_factor_ref 0.1032
_reflns_number_gt 3903
_reflns_number_total 4458
_reflns_threshold_expression I>2\s(I)
_cod_data_source_file bk1448.cif
_cod_data_source_block vpv4
_cod_depositor_comments
;
The following automatic conversions were performed:
'_symmetry_cell_setting' value 'Triclinic' changed to 'triclinic'
according to '/home/saulius/struct/CIF-dictionaries/cif_core.dic'
dictionary named 'cif_core.dic' version 2.4.1 from 2010-06-29.

Automatic conversion script
Id: cif_fix_enum 1527 2010-12-29 10:47:43Z saulius 

The following automatic conversions were performed:

'_symmetry_cell_setting' value 'Triclinic' changed to 'triclinic'
according to /home/saulius/struct/CIF-dictionaries/cif_core.dic
dictionary named 'cif_core.dic' version 2.4.1 from 2010-06-29.

Automatic conversion script
Id: cif_fix_values 1715 2011-07-08 13:25:40Z adriana 

The following automatic conversions were performed:

'_refine_ls_weighting_scheme' value 'calc w =
1/[\s^2^(Fo^2^)+(0.0532P)^2^+0.2685P] where P=(Fo^2^+2Fc^2^)/3' was
changed to 'calc'. New tag '_refine_ls_weighting_details' was
created. The value of the new tag was set to 'w =
1/[\s^2^(Fo^2^)+(0.0532P)^2^+0.2685P] where P=(Fo^2^+2Fc^2^)/3'.

Automatic conversion script
Id: cif_fix_values 3143 2015-03-26 13:38:13Z robertas 
;
_cod_database_code 2008653

loop_
_symmetry_equiv_pos_as_xyz
'x, y, z'
'-x, -y, -z'

loop_
_atom_site_label
_atom_site_fract_x
_atom_site_fract_y
_atom_site_fract_z
_atom_site_U_iso_or_equiv
_atom_site_adp_type
_atom_site_calc_flag
_atom_site_refinement_flags
_atom_site_occupancy
_atom_site_disorder_assembly
_atom_site_disorder_group
_atom_site_type_symbol
S1A 0.08449(6) 0.86701(4) 0.35428(3) 0.04875(13) Uani d . 1 . . S
N1A 0.26290(17) 0.88830(11) 0.54330(10) 0.0391(3) Uani d . 1 . . N
N2A 0.1201(2) 0.69622(13) 0.45411(13) 0.0588(4) Uani d . 1 . . N
N3A 0.2190(2) 0.71056(13) 0.55731(14) 0.0589(4) Uani d . 1 . . N
C1A 0.20873(19) 1.01064(13) 0.44732(11) 0.0375(3) Uani d . 1 . . C
C2A 0.2209(2) 1.11961(15) 0.43138(13) 0.0465(4) Uani d . 1 . . C
H2A 0.1619 1.1223 0.3665 0.056 Uiso calc R 1 . . H
C3A 0.3234(2) 1.22439(15) 0.51466(14) 0.0501(4) Uani d . 1 . . C
H3A 0.3335 1.2982 0.5053 0.060 Uiso calc R 1 . . H
C4A 0.4112(2) 1.22070(14) 0.61174(13) 0.0465(4) Uani d . 1 . . C
H4A 0.4788 1.2922 0.6665 0.056 Uiso calc R 1 . . H
C5A 0.3999(2) 1.11213(14) 0.62866(12) 0.0409(3) Uani d . 1 . . C
H5A 0.4590 1.1098 0.6937 0.049 Uiso calc R 1 . . H
C6A 0.29768(18) 1.00767(12) 0.54554(11) 0.0347(3) Uani d . 1 . . C
C7A 0.1510(2) 0.80431(14) 0.44964(13) 0.0445(3) Uani d . 1 . . C
C8A 0.3026(2) 0.82513(14) 0.60935(14) 0.0466(4) Uani d . 1 . . C
C9A 0.4202(2) 0.88146(16) 0.71890(15) 0.0531(4) Uani d . 1 . . C
H9A 0.5475 0.9201 0.7247 0.064 Uiso calc R 1 . . H
C10A 0.3957(3) 0.8245(2) 0.79904(18) 0.0746(6) Uani d . 1 . . C
H10A 0.2989 0.7520 0.7766 0.090 Uiso calc R 1 . . H
H10B 0.5055 0.8267 0.8494 0.090 Uiso calc R 1 . . H
C11A 0.3397(4) 0.9397(2) 0.81022(18) 0.0828(7) Uani d . 1 . . C
H11A 0.4152 1.0125 0.8674 0.099 Uiso calc R 1 . . H
H11B 0.2087 0.9378 0.7946 0.099 Uiso calc R 1 . . H
S1B 0.25889(6) 0.35908(4) -0.13654(3) 0.05240(14) Uani d . 1 . . S
N1B 0.20643(16) 0.39696(11) 0.05477(10) 0.0387(3) Uani d . 1 . . N
N2B 0.1865(2) 0.20093(13) -0.02680(13) 0.0599(4) Uani d . 1 . . N
N3B 0.1594(2) 0.22392(13) 0.07751(14) 0.0583(4) Uani d . 1 . . N
C1B 0.26439(19) 0.50742(14) -0.05065(11) 0.0403(3) Uani d . 1 . . C
C2B 0.2933(2) 0.61142(16) -0.07461(13) 0.0497(4) Uani d . 1 . . C
H2B 0.3165 0.6083 -0.1403 0.060 Uiso calc R 1 . . H
C3B 0.2867(2) 0.71994(16) 0.00174(14) 0.0525(4) Uani d . 1 . . C
H3B 0.3054 0.7904 -0.0131 0.063 Uiso calc R 1 . . H
C4B 0.2525(2) 0.72501(14) 0.10019(13) 0.0457(3) Uani d . 1 . . C
H4B 0.2478 0.7988 0.1500 0.055 Uiso calc R 1 . . H
C5B 0.2252(2) 0.62155(13) 0.12544(11) 0.0384(3) Uani d . 1 . . C
H5B 0.2030 0.6251 0.1915 0.046 Uiso calc R 1 . . H
C6B 0.23224(18) 0.51322(12) 0.04922(11) 0.0353(3) Uani d . 1 . . C
C7B 0.2144(2) 0.30633(14) -0.03653(13) 0.0467(4) Uani d . 1 . . C
C8B 0.1715(2) 0.34080(14) 0.12503(14) 0.0450(3) Uani d . 1 . . C
C9B 0.1540(2) 0.40367(16) 0.23427(14) 0.0497(4) Uani d . 1 . . C
H9B 0.0602 0.4522 0.2397 0.060 Uiso calc R 1 . . H
C10B 0.1791(4) 0.3447(2) 0.31385(17) 0.0727(6) Uani d . 1 . . C
H10C 0.0996 0.3552 0.3637 0.087 Uiso calc R 1 . . H
H10D 0.2114 0.2665 0.2916 0.087 Uiso calc R 1 . . H
C11B 0.3184(3) 0.4508(2) 0.32593(17) 0.0728(6) Uani d . 1 . . C
H11C 0.4363 0.4378 0.3110 0.087 Uiso calc R 1 . . H
H11D 0.3245 0.5266 0.3831 0.087 Uiso calc R 1 . . H
O1W 0.1211(3) 0.01672(16) 0.15594(15) 0.0820(5) Uani d . 1 . . O
O2W 0.7876(2) 0.49327(16) 0.35378(15) 0.0750(4) Uani d . 1 . . O
H1O2 0.881(5) 0.550(3) 0.384(2) 0.109(10) Uiso d . 1 . . H
H1O1 0.028(4) -0.033(3) 0.122(2) 0.089(9) Uiso d . 1 . . H
H2O1 0.116(5) 0.066(3) 0.121(3) 0.125(12) Uiso d . 1 . . H
H2O2 0.780(5) 0.452(3) 0.394(3) 0.124(12) Uiso d . 1 . . H

loop_
_atom_site_aniso_label
_atom_site_aniso_U_11
_atom_site_aniso_U_22
_atom_site_aniso_U_33
_atom_site_aniso_U_12
_atom_site_aniso_U_13
_atom_site_aniso_U_23
S1A 0.0467(2) 0.0457(2) 0.0392(2) 0.00436(17) 0.00381(16) 0.00264(16)
N1A 0.0388(6) 0.0342(6) 0.0428(6) 0.0059(5) 0.0115(5) 0.0123(5)
N2A 0.0591(9) 0.0380(7) 0.0705(10) 0.0031(6) 0.0153(7) 0.0123(7)
N3A 0.0625(9) 0.0428(8) 0.0767(10) 0.0092(7) 0.0231(8) 0.0264(7)
C1A 0.0349(7) 0.0394(7) 0.0342(7) 0.0066(6) 0.0089(5) 0.0087(6)
C2A 0.0506(9) 0.0505(9) 0.0424(8) 0.0130(7) 0.0102(7) 0.0216(7)
C3A 0.0585(10) 0.0408(8) 0.0555(9) 0.0106(7) 0.0164(8) 0.0223(7)
C4A 0.0492(8) 0.0368(8) 0.0451(8) 0.0004(6) 0.0101(7) 0.0089(6)
C5A 0.0413(7) 0.0415(8) 0.0355(7) 0.0033(6) 0.0062(6) 0.0127(6)
C6A 0.0326(6) 0.0350(7) 0.0377(7) 0.0074(5) 0.0128(5) 0.0126(6)
C7A 0.0408(8) 0.0363(7) 0.0488(8) 0.0041(6) 0.0129(6) 0.0066(6)
C8A 0.0457(8) 0.0426(8) 0.0595(9) 0.0105(7) 0.0191(7) 0.0255(7)
C9A 0.0493(9) 0.0579(10) 0.0605(10) 0.0095(8) 0.0128(8) 0.0337(9)
C10A 0.0847(15) 0.0802(14) 0.0679(13) 0.0054(11) 0.0130(11) 0.0468(12)
C11A 0.0835(15) 0.0982(18) 0.0581(12) 0.0323(14) 0.0128(11) 0.0145(12)
S1B 0.0487(2) 0.0532(3) 0.0394(2) 0.00382(18) 0.01167(17) -0.00045(17)
N1B 0.0365(6) 0.0351(6) 0.0406(6) 0.0067(5) 0.0072(5) 0.0104(5)
N2B 0.0604(9) 0.0390(8) 0.0696(10) 0.0103(6) 0.0100(7) 0.0094(7)
N3B 0.0603(9) 0.0409(8) 0.0716(10) 0.0101(6) 0.0091(8) 0.0217(7)
C1B 0.0327(7) 0.0457(8) 0.0330(7) 0.0009(6) 0.0036(5) 0.0077(6)
C2B 0.0487(9) 0.0593(10) 0.0400(8) 0.0007(7) 0.0080(7) 0.0227(7)
C3B 0.0550(9) 0.0486(9) 0.0537(9) 0.0028(7) 0.0052(7) 0.0263(8)
C4B 0.0474(8) 0.0375(8) 0.0456(8) 0.0071(6) 0.0033(6) 0.0116(6)
C5B 0.0378(7) 0.0405(7) 0.0333(7) 0.0079(6) 0.0048(5) 0.0112(6)
C6B 0.0285(6) 0.0379(7) 0.0352(7) 0.0036(5) 0.0027(5) 0.0120(6)
C7B 0.0398(8) 0.0394(8) 0.0490(9) 0.0055(6) 0.0069(6) 0.0043(7)
C8B 0.0400(8) 0.0414(8) 0.0562(9) 0.0086(6) 0.0077(7) 0.0232(7)
C9B 0.0523(9) 0.0538(9) 0.0570(9) 0.0203(7) 0.0190(7) 0.0314(8)
C10B 0.1068(17) 0.0657(12) 0.0633(12) 0.0267(12) 0.0241(12) 0.0408(10)
C11B 0.0615(12) 0.0837(15) 0.0577(11) 0.0111(10) 0.0142(9) 0.0083(10)
O1W 0.0856(12) 0.0561(9) 0.0824(11) -0.0042(8) -0.0176(9) 0.0251(8)
O2W 0.0719(10) 0.0580(9) 0.0827(11) 0.0007(8) 0.0044(8) 0.0233(8)

loop_
_atom_type_symbol
_atom_type_description
_atom_type_scat_dispersion_real
_atom_type_scat_dispersion_imag
_atom_type_scat_source
C C 0.0033 0.0016 'International Tables Vol C Tables 4.2.6.8 and 6.1.1.4'
H H 0.0000 0.0000 'International Tables Vol C Tables 4.2.6.8 and 6.1.1.4'
N N 0.0061 0.0033 'International Tables Vol C Tables 4.2.6.8 and 6.1.1.4'
S S 0.1246 0.1234 'International Tables Vol C Tables 4.2.6.8 and 6.1.1.4'
O O 0.0106 0.0060 'International Tables Vol C Tables 4.2.6.8 and 6.1.1.4'

loop_
_geom_angle_atom_site_label_1
_geom_angle_atom_site_label_2
_geom_angle_atom_site_label_3
_geom_angle
_geom_angle_publ_flag
C7A S1A C1A 89.22(7) yes
C7A N1A C8A 105.51(13) yes
C7A N1A C6A 114.83(12) yes
C8A N1A C6A 139.63(13) yes
C7A N2A N3A 105.30(14) yes
C8A N3A N2A 109.03(14) ?
C2A C1A C6A 120.35(14) ?
C2A C1A S1A 126.38(12) ?
C6A C1A S1A 113.26(11) ?
C3A C2A C1A 118.35(14) ?
C3A C2A H2A 120.8 ?
C1A C2A H2A 120.8 ?
C2A C3A C4A 120.96(14) ?
C2A C3A H3A 119.5 ?
C4A C3A H3A 119.5 ?
C3A C4A C5A 121.21(15) ?
C3A C4A H4A 119.4 ?
C5A C4A H4A 119.4 ?
C6A C5A C4A 117.79(13) ?
C6A C5A H5A 121.1 ?
C4A C5A H5A 121.1 ?
C5A C6A C1A 121.34(13) ?
C5A C6A N1A 128.64(13) yes
C1A C6A N1A 110.01(12) ?
N2A C7A N1A 111.64(15) ?
N2A C7A S1A 135.70(13) yes
N1A C7A S1A 112.66(11) ?
N3A C8A N1A 108.51(15) ?
N3A C8A C9A 127.96(15) yes
N1A C8A C9A 123.53(14) yes
C8A C9A C10A 119.58(16) ?
C8A C9A C11A 120.10(17) ?
C10A C9A C11A 59.41(15) ?
C8A C9A H9A 115.4 ?
C10A C9A H9A 115.4 ?
C11A C9A H9A 115.4 ?
C11A C10A C9A 60.26(14) ?
C11A C10A H10A 117.7 ?
C9A C10A H10A 117.7 ?
C11A C10A H10B 117.7 ?
C9A C10A H10B 117.7 ?
H10A C10A H10B 114.9 ?
C10A C11A C9A 60.33(14) ?
C10A C11A H11A 117.7 ?
C9A C11A H11A 117.7 ?
C10A C11A H11B 117.7 ?
C9A C11A H11B 117.7 ?
H11A C11A H11B 114.9 ?
C7B S1B C1B 89.26(7) yes
C7B N1B C8B 105.48(13) yes
C7B N1B C6B 114.64(12) ?
C8B N1B C6B 139.87(13) yes
C7B N2B N3B 105.44(13) yes
C8B N3B N2B 109.05(14) ?
C2B C1B C6B 120.40(14) ?
C2B C1B S1B 126.40(12) yes
C6B C1B S1B 113.19(11) ?
C3B C2B C1B 118.41(14) ?
C3B C2B H2B 120.8 ?
C1B C2B H2B 120.8 ?
C2B C3B C4B 120.99(15) ?
C2B C3B H3B 119.5 ?
C4B C3B H3B 119.5 ?
C3B C4B C5B 121.08(15) ?
C3B C4B H4B 119.5 ?
C5B C4B H4B 119.5 ?
C6B C5B C4B 117.90(13) ?
C6B C5B H5B 121.0 ?
C4B C5B H5B 121.0 ?
C5B C6B C1B 121.22(13) ?
C5B C6B N1B 128.66(13) yes
C1B C6B N1B 110.10(12) ?
N2B C7B N1B 111.58(15) ?
N2B C7B S1B 135.63(13) yes
N1B C7B S1B 112.79(11) ?
N3B C8B N1B 108.45(15) ?
N3B C8B C9B 127.05(15) yes
N1B C8B C9B 124.49(14) yes
C8B C9B C10B 119.49(15) ?
C8B C9B C11B 120.58(15) ?
C10B C9B C11B 59.48(14) ?
C8B C9B H9B 115.3 ?
C10B C9B H9B 115.3 ?
C11B C9B H9B 115.3 ?
C11B C10B C9B 60.42(13) ?
C11B C10B H10C 117.7 ?
C9B C10B H10C 117.7 ?
C11B C10B H10D 117.7 ?
C9B C10B H10D 117.7 ?
H10C C10B H10D 114.9 ?
C10B C11B C9B 60.10(13) ?
C10B C11B H11C 117.8 ?
C9B C11B H11C 117.8 ?
C10B C11B H11D 117.8 ?
C9B C11B H11D 117.8 ?
H11C C11B H11D 114.9 ?
H1O1 O1W H2O1 99(3) ?
H1O2 O2W H2O2 107(3) ?

loop_
_geom_bond_atom_site_label_1
_geom_bond_atom_site_label_2
_geom_bond_site_symmetry_2
_geom_bond_distance
_geom_bond_publ_flag
S1A C7A . 1.7421(17) yes
S1A C1A . 1.7651(15) yes
N1A C7A . 1.369(2) yes
N1A C8A . 1.3779(19) yes
N1A C6A . 1.4076(18) yes
N2A C7A . 1.308(2) yes
N2A N3A . 1.412(2) yes
N3A C8A . 1.317(2) yes
C1A C2A . 1.388(2) ?
C1A C6A . 1.401(2) ?
C2A C3A . 1.388(2) ?
C2A H2A . 0.9300 ?
C3A C4A . 1.388(2) ?
C3A H3A . 0.9300 ?
C4A C5A . 1.390(2) ?
C4A H4A . 0.9300 ?
C5A C6A . 1.384(2) ?
C5A H5A . 0.9300 ?
C8A C9A . 1.469(2) yes
C9A C10A . 1.489(2) yes
C9A C11A . 1.487(3) yes
C9A H9A . 0.9800 ?
C10A C11A . 1.475(3) ?
C10A H10A . 0.9700 ?
C10A H10B . 0.9700 ?
C11A H11A . 0.9700 ?
C11A H11B . 0.9700 ?
S1B C7B . 1.7404(18) yes
S1B C1B . 1.7672(16) yes
N1B C7B . 1.3711(19) yes
N1B C8B . 1.3778(19) yes
N1B C6B . 1.4098(18) yes
N2B C7B . 1.306(2) yes
N2B N3B . 1.410(2) yes
N3B C8B . 1.318(2) yes
C1B C2B . 1.388(2) ?
C1B C6B . 1.402(2) ?
C2B C3B . 1.386(2) ?
C2B H2B . 0.9300 ?
C3B C4B . 1.390(2) ?
C3B H3B . 0.9300 ?
C4B C5B . 1.391(2) ?
C4B H4B . 0.9300 ?
C5B C6B . 1.384(2) ?
C5B H5B . 0.9300 ?
C8B C9B . 1.466(2) yes
C9B C10B . 1.478(2) yes
C9B C11B . 1.483(3) yes
C9B H9B . 0.9800 ?
C10B C11B . 1.469(3) ?
C10B H10C . 0.9700 ?
C10B H10D . 0.9700 ?
C11B H11C . 0.9700 ?
C11B H11D . 0.9700 ?
O1W H1O1 . 0.80(3) ?
O1W H2O1 . 0.88(3) ?
O2W H1O2 . 0.84(3) ?
O2W H2O2 . 0.85(4) ?

loop_
_geom_hbond_atom_site_label_D
_geom_hbond_atom_site_label_H
_geom_hbond_atom_site_label_A
_geom_hbond_site_symmetry_A
_geom_hbond_distance_DH
_geom_hbond_distance_HA
_geom_hbond_distance_DA
_geom_hbond_angle_DHA
_geom_hbond_publ_flag
O1W H2O1 N3B 1_555 0.88(4) 2.16(4) 3.011(3) 163(3) yes
O2W H2O2 N3A 2_666 0.85(4) 2.26(4) 3.067(3) 157(3) yes
O2W H1O2 N2A 1_655 0.84(3) 2.14(3) 2.980(2) 177(3) yes
O1W H1O1 N3B 2_555 0.80(3) 2.86(2) 3.561(2) 147(3) ?
O1W H1O1 N2B 2_555 0.80(3) 2.22(3) 3.006(2) 167(3) yes

loop_
_geom_torsion_atom_site_label_1
_geom_torsion_atom_site_label_2
_geom_torsion_atom_site_label_3
_geom_torsion_atom_site_label_4
_geom_torsion
C7A N2A N3A C8A 0.30(19)
C7A S1A C1A C2A -178.12(14)
C7A S1A C1A C6A 0.81(11)
C6A C1A C2A C3A 0.2(2)
S1A C1A C2A C3A 179.09(12)
C1A C2A C3A C4A -0.2(2)
C2A C3A C4A C5A 0.2(3)
C3A C4A C5A C6A -0.2(2)
C4A C5A C6A C1A 0.2(2)
C4A C5A C6A N1A -178.82(14)
C2A C1A C6A C5A -0.2(2)
S1A C1A C6A C5A -179.22(11)
C2A C1A C6A N1A 178.96(13)
S1A C1A C6A N1A -0.04(15)
C7A N1A C6A C5A 178.05(14)
C8A N1A C6A C5A 0.6(3)
C7A N1A C6A C1A -1.06(17)
C8A N1A C6A C1A -178.48(16)
N3A N2A C7A N1A -0.26(18)
N3A N2A C7A S1A 179.95(14)
C8A N1A C7A N2A 0.13(17)
C6A N1A C7A N2A -178.15(13)
C8A N1A C7A S1A 179.97(10)
C6A N1A C7A S1A 1.70(16)
C1A S1A C7A N2A 178.40(18)
C1A S1A C7A N1A -1.40(11)
N2A N3A C8A N1A -0.23(19)
N2A N3A C8A C9A 179.89(16)
C7A N1A C8A N3A 0.07(17)
C6A N1A C8A N3A 177.65(16)
C7A N1A C8A C9A 179.96(15)
C6A N1A C8A C9A -2.5(3)
N3A C8A C9A C10A -25.6(3)
N1A C8A C9A C10A 154.57(17)
N3A C8A C9A C11A -95.2(2)
N1A C8A C9A C11A 84.9(2)
C8A C9A C10A C11A -109.5(2)
C8A C9A C11A C10A 108.7(2)
C7B N2B N3B C8B 0.22(19)
C7B S1B C1B C2B -179.13(14)
C7B S1B C1B C6B -0.28(12)
C6B C1B C2B C3B -1.0(2)
S1B C1B C2B C3B 177.81(13)
C1B C2B C3B C4B 0.2(2)
C2B C3B C4B C5B 0.5(3)
C3B C4B C5B C6B -0.3(2)
C4B C5B C6B C1B -0.5(2)
C4B C5B C6B N1B -178.88(13)
C2B C1B C6B C5B 1.1(2)
S1B C1B C6B C5B -177.79(11)
C2B C1B C6B N1B 179.81(13)
S1B C1B C6B N1B 0.89(15)
C7B N1B C6B C5B 177.32(14)
C8B N1B C6B C5B -1.5(3)
C7B N1B C6B C1B -1.24(17)
C8B N1B C6B C1B 179.94(17)
N3B N2B C7B N1B -0.29(19)
N3B N2B C7B S1B 179.70(14)
C8B N1B C7B N2B 0.26(18)
C6B N1B C7B N2B -178.95(13)
C8B N1B C7B S1B -179.74(10)
C6B N1B C7B S1B 1.06(16)
C1B S1B C7B N2B 179.58(19)
C1B S1B C7B N1B -0.43(12)
N2B N3B C8B N1B -0.06(19)
N2B N3B C8B C9B -179.33(15)
C7B N1B C8B N3B -0.11(17)
C6B N1B C8B N3B 178.77(16)
C7B N1B C8B C9B 179.18(15)
C6B N1B C8B C9B -1.9(3)
N3B C8B C9B C10B 19.6(3)
N1B C8B C9B C10B -159.59(17)
N3B C8B C9B C11B 89.5(2)
N1B C8B C9B C11B -89.7(2)
C8B C9B C10B C11B 110.18(19)
C8B C9B C11B C10B -108.39(19)

loop_
_cod_related_entry_id
_cod_related_entry_database
_cod_related_entry_code
1 ChemSpider 21105733
